data_7024947
loop_
_publ_author_name
'Ramasamy, Karthik'
'Malik, Mohammad A.'
'O'Brien, Paul'
'Raftery, James'

_publ_section_title
;
 Metal complexes of thiobiurets and dithiobiurets: Novel single source
 precursors for metal sulfide thin film nanostructures.
;
_journal_issue 6
_journal_name_full 'Dalton transactions (Cambridge, England : 2003)'
_journal_page_first 1460
_journal_page_last 1463
_journal_paper_doi 10.1039/b923179j
_journal_volume 39
_journal_year 2010
_chemical_formula_sum 'C28 H56 N6 Ni O2 S2'
_chemical_formula_weight 631.62
_chemical_name_systematic
;
?
;
_space_group_IT_number 14
_symmetry_cell_setting monoclinic
_symmetry_space_group_name_Hall '-P 2ybc'
_symmetry_space_group_name_H-M 'P 1 21/c 1'
_atom_sites_solution_hydrogens geom
_atom_sites_solution_primary direct
_atom_sites_solution_secondary difmap
_audit_creation_method SHELXL-97
_cell_angle_alpha 90.00
_cell_angle_beta 90.99
_cell_angle_gamma 90.00
_cell_formula_units_Z 4
_cell_length_a 21.787
_cell_length_b 13.777
_cell_length_c 11.925
_cell_measurement_reflns_used 2715
_cell_measurement_temperature 100(2)
_cell_measurement_theta_max 28.3384
_cell_measurement_theta_min 2.5036
_cell_volume 3578.868
_computing_cell_refinement
;
CrysAlis RED, Oxford Diffraction Ltd.,
Version 1.171.32.4 (release 27-04-2006 CrysAlis171 .NET)
(compiled Apr 27 2007,17:53:11)
;
_computing_data_collection
;
CrysAlis CCD, Oxford Diffraction Ltd.,
Version 1.171.32.4 (release 27-04-2006 CrysAlis171 .NET)
(compiled Apr 27 2007,17:53:11)
;
_computing_data_reduction
;
CrysAlis RED, Oxford Diffraction Ltd.,
Version 1.171.32.4 (release 27-04-2006 CrysAlis171 .NET)
(compiled Apr 27 2007,17:53:11)
;
_computing_structure_refinement 'SHELXL-97 (Sheldrick, 1997)'
_computing_structure_solution 'SHELXS-97 (Sheldrick, 1990)'
_diffrn_ambient_temperature 100(2)
_diffrn_measured_fraction_theta_full 0.966
_diffrn_measured_fraction_theta_max 0.954
_diffrn_measurement_device_type 'CCD area detector'
_diffrn_measurement_method 'phi and omega scans'
_diffrn_radiation_monochromator graphite
_diffrn_radiation_source 'fine-focus sealed tube'
_diffrn_radiation_type MoK\a
_diffrn_radiation_wavelength 0.71073
_diffrn_reflns_av_R_equivalents 0.1107
_diffrn_reflns_av_sigmaI/netI 0.2717
_diffrn_reflns_limit_h_max 27
_diffrn_reflns_limit_h_min -24
_diffrn_reflns_limit_k_max 16
_diffrn_reflns_limit_k_min -16
_diffrn_reflns_limit_l_max 9
_diffrn_reflns_limit_l_min -14
_diffrn_reflns_number 16324
_diffrn_reflns_theta_full 25.00
_diffrn_reflns_theta_max 26.37
_diffrn_reflns_theta_min 2.81
_exptl_absorpt_coefficient_mu 0.690
_exptl_absorpt_correction_T_max 1.00000
_exptl_absorpt_correction_T_min 0.74814
_exptl_absorpt_correction_type multi-scan
_exptl_crystal_colour violet
_exptl_crystal_density_diffrn 1.172
_exptl_crystal_density_method 'not measured'
_exptl_crystal_description plate
_exptl_crystal_F_000 1368
_exptl_crystal_size_max 0.30
_exptl_crystal_size_mid 0.20
_exptl_crystal_size_min 0.04
_refine_diff_density_max 1.379
_refine_diff_density_min -0.994
_refine_diff_density_rms 0.107
_refine_ls_extinction_method none
_refine_ls_goodness_of_fit_ref 0.939
_refine_ls_hydrogen_treatment constr
_refine_ls_matrix_type full
_refine_ls_number_parameters 345
_refine_ls_number_reflns 6984
_refine_ls_number_restraints 7
_refine_ls_restrained_S_all 0.939
_refine_ls_R_factor_all 0.1877
_refine_ls_R_factor_gt 0.0781
_refine_ls_shift/su_max 0.036
_refine_ls_shift/su_mean 0.000
_refine_ls_structure_factor_coef Fsqd
_refine_ls_weighting_details 'calc w=1/[\s^2^(Fo^2^)+(0.0978P)^2^+0.0000P] where P=(Fo^2^+2Fc^2^)/3'
_refine_ls_weighting_scheme calc
_refine_ls_wR_factor_gt 0.1718
_refine_ls_wR_factor_ref 0.2183
_reflns_number_gt 2961
_reflns_number_total 6984
_reflns_threshold_expression >2sigma(I)
_cod_data_source_file b923179j.txt
_cod_data_source_block s2983m
_cod_original_cell_volume 3578.9
_cod_database_code 7024947

loop_
_symmetry_equiv_pos_as_xyz
'x, y, z'
'-x, y+1/2, -z+1/2'
'-x, -y, -z'
'x, -y-1/2, z-1/2'

loop_
_atom_site_label
_atom_site_type_symbol
_atom_site_fract_x
_atom_site_fract_y
_atom_site_fract_z
_atom_site_U_iso_or_equiv
_atom_site_adp_type
_atom_site_occupancy
_atom_site_symmetry_multiplicity
_atom_site_calc_flag
_atom_site_refinement_flags
_atom_site_disorder_assembly
_atom_site_disorder_group
C1 C 0.42524(17) -0.0366(3) 0.3898(4) 0.0441(13) Uani 1 1 d . . .
H1 H 0.4663 -0.0692 0.3922 0.053 Uiso 1 1 calc R . .
C2 C 0.43386(19) 0.0548(3) 0.3260(4) 0.0573(15) Uani 1 1 d . . .
H2A H 0.4539 0.0404 0.2549 0.086 Uiso 1 1 calc R . .
H2B H 0.4596 0.0994 0.3702 0.086 Uiso 1 1 calc R . .
H2C H 0.3938 0.0848 0.3108 0.086 Uiso 1 1 calc R . .
C3 C 0.4078(2) -0.0201(4) 0.5131(4) 0.0675(17) Uani 1 1 d . . .
H3A H 0.3701 0.0185 0.5159 0.101 Uiso 1 1 calc R . .
H3B H 0.4411 0.0145 0.5522 0.101 Uiso 1 1 calc R . .
H3C H 0.4011 -0.0829 0.5495 0.101 Uiso 1 1 calc R . .
C4 C 0.41061(18) -0.1926(3) 0.2850(4) 0.0471(14) Uani 1 1 d . . .
H4 H 0.3768 -0.2277 0.2443 0.056 Uiso 1 1 calc R . .
C5 C 0.4355(2) -0.2617(4) 0.3751(4) 0.0777(18) Uani 1 1 d . . .
H5A H 0.4700 -0.2309 0.4152 0.117 Uiso 1 1 calc R . .
H5B H 0.4495 -0.3218 0.3398 0.117 Uiso 1 1 calc R . .
H5C H 0.4030 -0.2767 0.4282 0.117 Uiso 1 1 calc R . .
C6 C 0.4592(2) -0.1688(3) 0.1988(4) 0.0637(17) Uani 1 1 d . . .
H6A H 0.4417 -0.1255 0.1416 0.096 Uiso 1 1 calc R . .
H6B H 0.4732 -0.2289 0.1633 0.096 Uiso 1 1 calc R . .
H6C H 0.4941 -0.1367 0.2362 0.096 Uiso 1 1 calc R . .
C7 C 0.32250(17) -0.0866(2) 0.3230(3) 0.0287(11) Uani 1 1 d . . .
C8 C 0.22768(17) -0.1555(3) 0.2664(3) 0.0269(10) Uani 1 1 d . A .
C9 C 0.23573(18) -0.2838(3) 0.1216(3) 0.0342(11) Uani 1 1 d . . .
H9 H 0.2046 -0.3191 0.0744 0.041 Uiso 1 1 calc R . .
C10 C 0.27784(19) -0.2342(3) 0.0406(4) 0.0488(14) Uani 1 1 d . . .
H10A H 0.2546 -0.1857 -0.0028 0.073 Uiso 1 1 calc R . .
H10B H 0.2950 -0.2824 -0.0104 0.073 Uiso 1 1 calc R . .
H10C H 0.3112 -0.2021 0.0824 0.073 Uiso 1 1 calc R . .
C11 C 0.2681(2) -0.3616(3) 0.1926(4) 0.0464(13) Uani 1 1 d . . .
H11A H 0.3036 -0.3329 0.2319 0.070 Uiso 1 1 calc R . .
H11B H 0.2821 -0.4141 0.1438 0.070 Uiso 1 1 calc R . .
H11C H 0.2395 -0.3877 0.2475 0.070 Uiso 1 1 calc R . .
C12 C 0.13276(18) -0.2208(3) 0.1781(4) 0.0424(13) Uani 1 1 d . . .
H12 H 0.1146 -0.1723 0.2304 0.051 Uiso 1 1 calc R . .
C13 C 0.1142(2) -0.1907(3) 0.0592(4) 0.0597(16) Uani 1 1 d . . .
H13A H 0.1332 -0.1282 0.0414 0.090 Uiso 1 1 calc R . .
H13B H 0.0694 -0.1845 0.0538 0.090 Uiso 1 1 calc R . .
H13C H 0.1279 -0.2400 0.0060 0.090 Uiso 1 1 calc R . .
C14 C 0.10819(18) -0.3194(3) 0.2103(4) 0.0491(14) Uani 1 1 d . . .
H14A H 0.1225 -0.3682 0.1569 0.074 Uiso 1 1 calc R . .
H14B H 0.0632 -0.3178 0.2087 0.074 Uiso 1 1 calc R . .
H14C H 0.1229 -0.3361 0.2859 0.074 Uiso 1 1 calc R . .
C15 C 0.0456(2) 0.1208(5) 0.6558(4) 0.117(2) Uani 1 1 d . . .
H15 H 0.0646 0.0616 0.6224 0.140 Uiso 1 1 calc R . .
N4 N 0.09789(14) 0.1910(2) 0.6328(3) 0.0449(11) Uani 1 1 d G . .
C20 C 0.0691(3) 0.3625(2) 0.5916(6) 0.090(2) Uani 1 1 d GD . .
H20A H 0.0594 0.4226 0.6315 0.136 Uiso 1 1 calc R . .
H20B H 0.0322 0.3386 0.5524 0.136 Uiso 1 1 calc R . .
H20C H 0.1013 0.3753 0.5371 0.136 Uiso 1 1 calc R . .
C21 C 0.14795(17) 0.1663(3) 0.5742(3) 0.0360(12) Uani 1 1 d . A .
C22 C 0.24147(18) 0.2220(3) 0.4995(3) 0.0329(11) Uani 1 1 d . A .
N6 N 0.27363(12) 0.30448(16) 0.4713(2) 0.0368(10) Uani 1 1 d G . .
C23 C 0.24015(16) 0.39315(19) 0.5071(3) 0.096(2) Uani 1 1 d G A .
H23 H 0.2047 0.3720 0.5532 0.115 Uiso 1 1 calc R . .
C24 C 0.2143(2) 0.4478(3) 0.4046(4) 0.097(2) Uani 1 1 d G A .
H24A H 0.2479 0.4644 0.3545 0.146 Uiso 1 1 calc R . .
H24B H 0.1940 0.5074 0.4293 0.146 Uiso 1 1 calc R . .
H24C H 0.1845 0.4065 0.3647 0.146 Uiso 1 1 calc R . .
C25 C 0.2832(3) 0.4565(2) 0.5832(4) 0.118(3) Uani 1 1 d G A .
H25A H 0.2974 0.4182 0.6477 0.177 Uiso 1 1 calc R . .
H25B H 0.2605 0.5134 0.6095 0.177 Uiso 1 1 calc R . .
H25C H 0.3186 0.4779 0.5400 0.177 Uiso 1 1 calc R . .
N1 N 0.38364(14) -0.1044(2) 0.3324(3) 0.0331(9) Uani 1 1 d . . .
N2 N 0.28829(13) -0.1543(2) 0.2701(2) 0.0263(9) Uani 1 1 d . . .
N3 N 0.20025(13) -0.2154(2) 0.1926(3) 0.0300(9) Uani 1 1 d . . .
N5 N 0.18679(14) 0.2366(2) 0.5478(3) 0.0363(10) Uani 1 1 d . . .
Ni1 Ni 0.23067(2) 0.02668(3) 0.43056(4) 0.02485(12) Uani 1 1 d . A .
O1 O 0.30496(11) -0.00503(17) 0.3611(2) 0.0319(7) Uani 1 1 d . . .
O2 O 0.26805(11) 0.14203(17) 0.4783(2) 0.0299(7) Uani 1 1 d . . .
S1 S 0.17928(4) -0.08761(7) 0.35330(9) 0.0304(3) Uani 1 1 d . . .
S2 S 0.15332(5) 0.04502(8) 0.53491(9) 0.0368(3) Uani 1 1 d . . .
C26 C 0.33086(19) 0.2999(3) 0.4113(3) 0.0445(13) Uani 0.625(4) 1 d PD A 3
H26 H 0.3419 0.3691 0.3965 0.053 Uiso 0.625(4) 1 calc PR A 3
C27 C 0.3824(3) 0.2615(5) 0.4816(5) 0.0437(13) Uani 0.625(4) 1 d PD A 3
H27A H 0.3843 0.2968 0.5529 0.066 Uiso 0.625(4) 1 calc PR A 3
H27B H 0.4211 0.2701 0.4420 0.066 Uiso 0.625(4) 1 calc PR A 3
H27C H 0.3758 0.1923 0.4961 0.066 Uiso 0.625(4) 1 calc PR A 3
C28 C 0.3185(3) 0.2576(4) 0.2992(5) 0.0437(13) Uani 0.625(4) 1 d PD A 3
H28A H 0.3068 0.1893 0.3073 0.066 Uiso 0.625(4) 1 calc PR A 3
H28B H 0.3556 0.2621 0.2540 0.066 Uiso 0.625(4) 1 calc PR A 3
H28C H 0.2850 0.2933 0.2620 0.066 Uiso 0.625(4) 1 calc PR A 3
C26S C 0.33086(19) 0.2999(3) 0.4113(3) 0.0445(13) Uani 0.375(4) 1 d P A 4
H26S H 0.3369 0.2280 0.4086 0.053 Uiso 0.375(4) 1 calc PR A 4
C27S C 0.3888(4) 0.3295(8) 0.4735(9) 0.0437(13) Uani 0.375(4) 1 d PD A 4
H27D H 0.3890 0.4001 0.4838 0.066 Uiso 0.375(4) 1 calc PR A 4
H27E H 0.4246 0.3101 0.4301 0.066 Uiso 0.375(4) 1 calc PR A 4
H27F H 0.3903 0.2976 0.5469 0.066 Uiso 0.375(4) 1 calc PR A 4
C28S C 0.3343(5) 0.3235(8) 0.2882(6) 0.0437(13) Uani 0.375(4) 1 d PD A 4
H28D H 0.2968 0.3008 0.2497 0.066 Uiso 0.375(4) 1 calc PR A 4
H28E H 0.3700 0.2910 0.2563 0.066 Uiso 0.375(4) 1 calc PR A 4
H28F H 0.3382 0.3938 0.2786 0.066 Uiso 0.375(4) 1 calc PR A 4
C18 C 0.0903(2) 0.2908(4) 0.6706(4) 0.0698(16) Uiso 1 1 d D . .
H18 H 0.0497 0.2804 0.7064 0.084 Uiso 1 1 calc R . .
C17 C 0.0415(3) 0.0859(4) 0.7677(5) 0.094(2) Uiso 1 1 d . . .
H17A H 0.0312 0.1397 0.8177 0.142 Uiso 1 1 calc R . .
H17B H 0.0811 0.0579 0.7913 0.142 Uiso 1 1 calc R . .
H17C H 0.0096 0.0360 0.7712 0.142 Uiso 1 1 calc R . .
C16 C -0.0034(3) 0.1306(5) 0.5782(5) 0.108(2) Uiso 1 1 d . . .
H16A H -0.0293 0.0724 0.5806 0.162 Uiso 1 1 calc R . .
H16B H 0.0128 0.1384 0.5026 0.162 Uiso 1 1 calc R . .
H16C H -0.0280 0.1877 0.5974 0.162 Uiso 1 1 calc R . .
C19 C 0.1226(4) 0.3155(6) 0.7709(6) 0.161(3) Uiso 1 1 d D . .
H19A H 0.1628 0.3425 0.7525 0.241 Uiso 1 1 calc R . .
H19B H 0.1282 0.2572 0.8171 0.241 Uiso 1 1 calc R . .
H19C H 0.0990 0.3638 0.8125 0.241 Uiso 1 1 calc R . .

loop_
_atom_site_aniso_label
_atom_site_aniso_U_11
_atom_site_aniso_U_22
_atom_site_aniso_U_33
_atom_site_aniso_U_23
_atom_site_aniso_U_13
_atom_site_aniso_U_12
C1 0.0184(18) 0.060(3) 0.054(3) -0.012(2) 0.002(2) -0.013(2)
C2 0.036(2) 0.055(3) 0.081(4) -0.022(3) 0.012(3) -0.012(2)
C3 0.034(2) 0.117(4) 0.051(3) -0.025(3) -0.013(2) -0.015(3)
C4 0.025(2) 0.058(3) 0.058(3) 0.008(2) 0.004(2) 0.012(2)
C5 0.064(3) 0.084(3) 0.085(4) 0.025(3) 0.023(3) 0.046(3)
C6 0.051(3) 0.063(3) 0.078(4) -0.009(3) 0.018(3) -0.004(3)
C7 0.034(2) 0.0160(19) 0.036(2) 0.0018(18) 0.0087(19) 0.0056(16)
C8 0.034(2) 0.027(2) 0.0199(19) 0.0011(17) 0.0023(18) -0.0009(17)
C9 0.032(2) 0.027(2) 0.044(2) -0.0151(19) -0.008(2) -0.0011(17)
C10 0.038(2) 0.057(3) 0.051(3) -0.002(2) 0.003(2) -0.004(2)
C11 0.050(3) 0.030(2) 0.059(3) -0.013(2) 0.003(2) 0.007(2)
C12 0.031(2) 0.033(2) 0.063(3) -0.018(2) 0.002(2) 0.0018(18)
C13 0.038(3) 0.066(3) 0.074(3) -0.001(3) -0.027(3) 0.008(2)
C14 0.035(2) 0.054(3) 0.058(3) -0.022(2) 0.006(2) -0.007(2)
C15 0.021(2) 0.263(7) 0.067(3) -0.098(4) 0.008(2) -0.037(3)
N4 0.0321(19) 0.068(2) 0.035(2) -0.0163(19) -0.0044(18) 0.0068(18)
C20 0.132(5) 0.040(3) 0.098(4) 0.035(3) -0.015(4) -0.025(3)
C21 0.023(2) 0.062(3) 0.023(2) -0.012(2) -0.0067(18) 0.0073(19)
C22 0.036(2) 0.042(2) 0.021(2) -0.0003(19) -0.0072(19) -0.0081(19)
N6 0.0389(18) 0.0190(16) 0.053(2) -0.0109(16) 0.0051(18) -0.0076(15)
C23 0.124(5) 0.036(3) 0.127(5) -0.024(3) -0.039(5) 0.004(3)
C24 0.174(6) 0.041(3) 0.078(4) -0.002(3) 0.023(5) 0.032(3)
C25 0.211(8) 0.059(4) 0.082(4) -0.017(3) -0.017(5) 0.040(4)
N1 0.0233(16) 0.0327(18) 0.043(2) -0.0004(16) 0.0007(16) 0.0057(14)
N2 0.0238(15) 0.0277(17) 0.0273(17) -0.0063(15) 0.0005(15) -0.0021(14)
N3 0.0228(16) 0.0279(17) 0.0394(19) -0.0088(15) 0.0043(16) 0.0028(14)
N5 0.0283(17) 0.048(2) 0.0326(19) -0.0090(17) -0.0036(16) -0.0007(16)
Ni1 0.0239(2) 0.0255(2) 0.0250(2) 0.0007(2) -0.0021(2) -0.0022(2)
O1 0.0229(13) 0.0361(15) 0.0366(15) -0.0040(12) -0.0026(13) -0.0044(11)
O2 0.0291(13) 0.0249(14) 0.0358(15) -0.0091(12) 0.0085(13) 0.0036(11)
S1 0.0237(5) 0.0305(5) 0.0370(6) -0.0047(5) 0.0001(5) -0.0028(4)
S2 0.0326(5) 0.0447(6) 0.0332(6) 0.0053(5) 0.0057(5) -0.0062(5)
C26 0.059(3) 0.031(2) 0.043(3) 0.001(2) 0.002(2) -0.022(2)
C27 0.046(2) 0.037(3) 0.048(3) -0.004(3) 0.007(2) -0.017(2)
C28 0.046(2) 0.037(3) 0.048(3) -0.004(3) 0.007(2) -0.017(2)
C26S 0.059(3) 0.031(2) 0.043(3) 0.001(2) 0.002(2) -0.022(2)
C27S 0.046(2) 0.037(3) 0.048(3) -0.004(3) 0.007(2) -0.017(2)
C28S 0.046(2) 0.037(3) 0.048(3) -0.004(3) 0.007(2) -0.017(2)

loop_
_atom_type_symbol
_atom_type_description
_atom_type_scat_dispersion_real
_atom_type_scat_dispersion_imag
_atom_type_scat_source
C C 0.0033 0.0016 'International Tables Vol C Tables 4.2.6.8 and 6.1.1.4'
H H 0.0000 0.0000 'International Tables Vol C Tables 4.2.6.8 and 6.1.1.4'
N N 0.0061 0.0033 'International Tables Vol C Tables 4.2.6.8 and 6.1.1.4'
O O 0.0106 0.0060 'International Tables Vol C Tables 4.2.6.8 and 6.1.1.4'
S S 0.1246 0.1234 'International Tables Vol C Tables 4.2.6.8 and 6.1.1.4'
Ni Ni 0.3393 1.1124 'International Tables Vol C Tables 4.2.6.8 and 6.1.1.4'

loop_
_geom_angle_atom_site_label_1
_geom_angle_atom_site_label_2
_geom_angle_atom_site_label_3
_geom_angle
N1 C1 C2 112.6(3)
N1 C1 C3 112.3(3)
C2 C1 C3 113.5(4)
N1 C1 H1 105.9
C2 C1 H1 105.9
C3 C1 H1 105.9
C1 C2 H2A 109.5
C1 C2 H2B 109.5
H2A C2 H2B 109.5
C1 C2 H2C 109.5
H2A C2 H2C 109.5
H2B C2 H2C 109.5
C1 C3 H3A 109.5
C1 C3 H3B 109.5
H3A C3 H3B 109.5
C1 C3 H3C 109.5
H3A C3 H3C 109.5
H3B C3 H3C 109.5
N1 C4 C6 111.6(3)
N1 C4 C5 112.6(4)
C6 C4 C5 111.5(4)
N1 C4 H4 106.9
C6 C4 H4 106.9
C5 C4 H4 106.9
C4 C5 H5A 109.5
C4 C5 H5B 109.5
H5A C5 H5B 109.5
C4 C5 H5C 109.5
H5A C5 H5C 109.5
H5B C5 H5C 109.5
C4 C6 H6A 109.5
C4 C6 H6B 109.5
H6A C6 H6B 109.5
C4 C6 H6C 109.5
H6A C6 H6C 109.5
H6B C6 H6C 109.5
O1 C7 N2 127.8(3)
O1 C7 N1 115.5(3)
N2 C7 N1 116.7(3)
N2 C8 N3 117.6(3)
N2 C8 S1 125.6(3)
N3 C8 S1 116.7(3)
N3 C9 C10 113.8(3)
N3 C9 C11 111.6(3)
C10 C9 C11 113.1(3)
N3 C9 H9 105.9
C10 C9 H9 105.9
C11 C9 H9 105.9
C9 C10 H10A 109.5
C9 C10 H10B 109.5
H10A C10 H10B 109.5
C9 C10 H10C 109.5
H10A C10 H10C 109.5
H10B C10 H10C 109.5
C9 C11 H11A 109.5
C9 C11 H11B 109.5
H11A C11 H11B 109.5
C9 C11 H11C 109.5
H11A C11 H11C 109.5
H11B C11 H11C 109.5
N3 C12 C14 111.8(3)
N3 C12 C13 110.0(3)
C14 C12 C13 113.0(4)
N3 C12 H12 107.2
C14 C12 H12 107.2
C13 C12 H12 107.2
C12 C13 H13A 109.5
C12 C13 H13B 109.5
H13A C13 H13B 109.5
C12 C13 H13C 109.5
H13A C13 H13C 109.5
H13B C13 H13C 109.5
C12 C14 H14A 109.5
C12 C14 H14B 109.5
H14A C14 H14B 109.5
C12 C14 H14C 109.5
H14A C14 H14C 109.5
H14B C14 H14C 109.5
C16 C15 C17 126.1(5)
C16 C15 N4 112.5(5)
C17 C15 N4 116.3(4)
C16 C15 H15 97.5
C17 C15 H15 97.5
N4 C15 H15 97.5
C21 N4 C18 119.7(3)
C21 N4 C15 123.1(4)
C18 N4 C15 117.0(4)
C18 C20 H20A 109.5
C18 C20 H20B 109.5
H20A C20 H20B 109.5
C18 C20 H20C 109.5
H20A C20 H20C 109.5
H20B C20 H20C 109.5
N5 C21 N4 117.6(4)
N5 C21 S2 126.2(3)
N4 C21 S2 116.2(3)
O2 C22 N5 128.6(3)
O2 C22 N6 115.5(3)
N5 C22 N6 115.9(3)
C22 N6 C26 121.9(3)
C22 N6 C23 110.7(2)
C26 N6 C23 127.4(2)
N6 C23 C24 110.4
N6 C23 C25 109.5
C24 C23 C25 113.4
N6 C23 H23 107.8
C24 C23 H23 107.8
C25 C23 H23 107.8
C23 C24 H24A 109.5
C23 C24 H24B 109.5
H24A C24 H24B 109.5
C23 C24 H24C 109.5
H24A C24 H24C 109.5
H24B C24 H24C 109.5
C23 C25 H25A 109.5
C23 C25 H25B 109.5
H25A C25 H25B 109.5
C23 C25 H25C 109.5
H25A C25 H25C 109.5
H25B C25 H25C 109.5
C7 N1 C1 121.5(3)
C7 N1 C4 121.1(3)
C1 N1 C4 117.4(3)
C8 N2 C7 124.8(3)
C8 N3 C12 122.6(3)
C8 N3 C9 122.2(3)
C12 N3 C9 115.2(3)
C21 N5 C22 124.3(3)
O2 Ni1 O1 87.59(10)
O2 Ni1 S2 93.79(8)
O1 Ni1 S2 168.81(9)
O2 Ni1 S1 169.05(8)
O1 Ni1 S1 95.02(8)
S2 Ni1 S1 85.70(4)
C7 O1 Ni1 128.9(2)
C22 O2 Ni1 126.8(2)
C8 S1 Ni1 109.35(13)
C21 S2 Ni1 109.24(13)
N6 C26 C28 108.6(4)
N6 C26 C27 112.6(4)
C28 C26 C27 119.5(4)
N6 C26 H26 104.9
C28 C26 H26 104.9
C27 C26 H26 104.9
C19 C18 C20 122.5(5)
C19 C18 N4 115.4(5)
C20 C18 N4 118.9(4)
C19 C18 H18 95.9
C20 C18 H18 95.9
N4 C18 H18 95.9
C15 C17 H17A 109.5
C15 C17 H17B 109.5
H17A C17 H17B 109.5
C15 C17 H17C 109.5
H17A C17 H17C 109.5
H17B C17 H17C 109.5
C15 C16 H16A 109.5
C15 C16 H16B 109.5
H16A C16 H16B 109.5
C15 C16 H16C 109.5
H16A C16 H16C 109.5
H16B C16 H16C 109.5
C18 C19 H19A 109.5
C18 C19 H19B 109.5
H19A C19 H19B 109.5
C18 C19 H19C 109.5
H19A C19 H19C 109.5
H19B C19 H19C 109.5

loop_
_geom_bond_atom_site_label_1
_geom_bond_atom_site_label_2
_geom_bond_distance
C1 N1 1.462(5)
C1 C2 1.485(6)
C1 C3 1.542(6)
C1 H1 1.0000
C2 H2A 0.9800
C2 H2B 0.9800
C2 H2C 0.9800
C3 H3A 0.9800
C3 H3B 0.9800
C3 H3C 0.9800
C4 N1 1.468(5)
C4 C6 1.525(6)
C4 C5 1.528(6)
C4 H4 1.0000
C5 H5A 0.9800
C5 H5B 0.9800
C5 H5C 0.9800
C6 H6A 0.9800
C6 H6B 0.9800
C6 H6C 0.9800
C7 O1 1.273(4)
C7 N2 1.344(4)
C7 N1 1.357(5)
C8 N2 1.320(5)
C8 N3 1.340(5)
C8 S1 1.760(4)
C9 N3 1.492(5)
C9 C10 1.508(6)
C9 C11 1.530(5)
C9 H9 1.0000
C10 H10A 0.9800
C10 H10B 0.9800
C10 H10C 0.9800
C11 H11A 0.9800
C11 H11B 0.9800
C11 H11C 0.9800
C12 N3 1.479(5)
C12 C14 1.512(6)
C12 C13 1.526(6)
C12 H12 1.0000
C13 H13A 0.9800
C13 H13B 0.9800
C13 H13C 0.9800
C14 H14A 0.9800
C14 H14B 0.9800
C14 H14C 0.9800
C15 C16 1.408(8)
C15 C17 1.423(8)
C15 N4 1.523(6)
C15 H15 1.0000
N4 C21 1.349(5)
N4 C18 1.457(5)
C20 C18 1.435(6)
C20 H20A 0.9800
C20 H20B 0.9800
C20 H20C 0.9800
C21 N5 1.328(5)
C21 S2 1.740(4)
C22 O2 1.271(4)
C22 N5 1.348(5)
C22 N6 1.380(4)
N6 C26 1.449(5)
N6 C23 1.4892
C23 C24 1.5335
C23 C25 1.5604
C23 H23 1.0000
C24 H24A 0.9800
C24 H24B 0.9800
C24 H24C 0.9800
C25 H25A 0.9800
C25 H25B 0.9800
C25 H25C 0.9800
Ni1 O2 1.870(2)
Ni1 O1 1.882(2)
Ni1 S2 2.1271(11)
Ni1 S1 2.1321(11)
C26 C28 1.479(6)
C26 C27 1.487(7)
C26 H26 1.0000
C27 H27A 0.9800
C27 H27B 0.9800
C27 H27C 0.9800
C28 H28A 0.9800
C28 H28B 0.9800
C28 H28C 0.9800
C27S H27D 0.9800
C27S H27E 0.9800
C27S H27F 0.9800
C28S H28D 0.9800
C28S H28E 0.9800
C28S H28F 0.9800
C18 C19 1.419(8)
C18 H18 1.0000
C17 H17A 0.9800
C17 H17B 0.9800
C17 H17C 0.9800
C16 H16A 0.9800
C16 H16B 0.9800
C16 H16C 0.9800
C19 H19A 0.9800
C19 H19B 0.9800
C19 H19C 0.9800

loop_
_geom_torsion_atom_site_label_1
_geom_torsion_atom_site_label_2
_geom_torsion_atom_site_label_3
_geom_torsion_atom_site_label_4
_geom_torsion
C16 C15 N4 C21 -96.4(6)
C17 C15 N4 C21 107.2(5)
C16 C15 N4 C18 79.5(5)
C17 C15 N4 C18 -76.9(6)
C18 N4 C21 N5 -3.9(5)
C15 N4 C21 N5 171.9(4)
C18 N4 C21 S2 179.0(3)
C15 N4 C21 S2 -5.2(5)
O2 C22 N6 C26 6.0(5)
N5 C22 N6 C26 -175.3(3)
O2 C22 N6 C23 -176.0(3)
N5 C22 N6 C23 2.6(4)
C22 N6 C23 C24 -109.6(3)
C26 N6 C23 C24 68.2(3)
C22 N6 C23 C25 124.8(3)
C26 N6 C23 C25 -57.3(3)
O1 C7 N1 C1 4.1(5)
N2 C7 N1 C1 -179.1(3)
O1 C7 N1 C4 -175.8(3)
N2 C7 N1 C4 1.1(5)
C2 C1 N1 C7 -70.4(5)
C3 C1 N1 C7 59.2(5)
C2 C1 N1 C4 109.5(4)
C3 C1 N1 C4 -120.9(4)
C6 C4 N1 C7 120.8(4)
C5 C4 N1 C7 -113.0(4)
C6 C4 N1 C1 -59.1(5)
C5 C4 N1 C1 67.2(5)
N3 C8 N2 C7 166.8(3)
S1 C8 N2 C7 -15.2(5)
O1 C7 N2 C8 -13.2(6)
N1 C7 N2 C8 170.4(3)
N2 C8 N3 C12 -177.9(3)
S1 C8 N3 C12 3.8(5)
N2 C8 N3 C9 4.1(5)
S1 C8 N3 C9 -174.1(3)
C14 C12 N3 C8 -115.9(4)
C13 C12 N3 C8 117.6(4)
C14 C12 N3 C9 62.1(5)
C13 C12 N3 C9 -64.3(4)
C10 C9 N3 C8 -63.8(5)
C11 C9 N3 C8 65.7(4)
C10 C9 N3 C12 118.2(4)
C11 C9 N3 C12 -112.4(4)
N4 C21 N5 C22 173.2(3)
S2 C21 N5 C22 -10.0(6)
O2 C22 N5 C21 -5.8(6)
N6 C22 N5 C21 175.7(3)
N2 C7 O1 Ni1 37.2(5)
N1 C7 O1 Ni1 -146.4(3)
O2 Ni1 O1 C7 165.5(3)
S2 Ni1 O1 C7 68.1(6)
S1 Ni1 O1 C7 -25.1(3)
N5 C22 O2 Ni1 37.0(5)
N6 C22 O2 Ni1 -144.5(3)
O1 Ni1 O2 C22 152.8(3)
S2 Ni1 O2 C22 -38.3(3)
S1 Ni1 O2 C22 48.7(6)
N2 C8 S1 Ni1 16.8(4)
N3 C8 S1 Ni1 -165.2(2)
O2 Ni1 S1 C8 104.0(4)
O1 Ni1 S1 C8 0.59(15)
S2 Ni1 S1 C8 -168.21(13)
N5 C21 S2 Ni1 -2.4(4)
N4 C21 S2 Ni1 174.4(2)
O2 Ni1 S2 C21 19.33(16)
O1 Ni1 S2 C21 116.1(4)
S1 Ni1 S2 C21 -149.71(14)
C22 N6 C26 C28 63.5(5)
C23 N6 C26 C28 -114.1(4)
C22 N6 C26 C27 -71.2(5)
C23 N6 C26 C27 111.2(4)
C21 N4 C18 C19 -82.0(6)
C15 N4 C18 C19 101.9(6)
C21 N4 C18 C20 78.5(6)
C15 N4 C18 C20 -97.6(6)
